data_1543814
loop_
_publ_author_name
'Yeh, Ming-Chang P'
'Shiue, Yuan-Shin'
'Lin, Hsin-Hui'
'Yu, Tzu-Yu'
'Hu, Ting-Chia'
'Hong, Jia-Jyun'

_publ_section_title
;
 Iron(II) Halide Promoted Cyclization of Cyclic 2-Enynamides:
 Stereoselective Synthesis of Halogenated Bicyclic \g-Lactams.
;
_journal_issue 10
_journal_name_full 'Organic letters'
_journal_page_first 2407
_journal_page_last 2410
_journal_paper_doi 10.1021/acs.orglett.6b00916
_journal_volume 18
_journal_year 2016
_chemical_formula_moiety 'C23 H26 Cl N O3 S'
_chemical_formula_sum 'C23 H26 Cl N O3 S'
_chemical_formula_weight 431.96
_chemical_name_systematic
;
 ?
;
_space_group_IT_number 4
_symmetry_cell_setting monoclinic
_symmetry_space_group_name_Hall 'P 2yb'
_symmetry_space_group_name_H-M 'P 1 21 1'
_atom_sites_solution_hydrogens geom
_atom_sites_solution_primary direct
_atom_sites_solution_secondary difmap
_audit_creation_method SHELXL-97
_cell_angle_alpha 90.00
_cell_angle_beta 110.328(4)
_cell_angle_gamma 90.00
_cell_formula_units_Z 2
_cell_length_a 8.1254(7)
_cell_length_b 14.0815(11)
_cell_length_c 10.0099(8)
_cell_measurement_reflns_used 5174
_cell_measurement_temperature 200(2)
_cell_measurement_theta_max 25.06
_cell_measurement_theta_min 2.61
_cell_volume 1073.98(15)
_computing_molecular_graphics 'Ortep-3 for Windows (Farrugia, 1997)'
_computing_publication_material 'WinGX publication routines (Farrugia, 1999)'
_computing_structure_refinement 'SHELXL-97 (Sheldrick, 1997)'
_computing_structure_solution 'SHELXS-86 (Sheldrick, 1986)'
_diffrn_ambient_temperature 200(2)
_diffrn_measured_fraction_theta_full 0.981
_diffrn_measured_fraction_theta_max 0.981
_diffrn_measurement_device_type 'Bruker APEX2'
_diffrn_radiation_monochromator graphite
_diffrn_radiation_source 'fine-focus sealed tube'
_diffrn_radiation_type MoK\a
_diffrn_radiation_wavelength 0.71073
_diffrn_reflns_av_R_equivalents 0.0611
_diffrn_reflns_av_sigmaI/netI 0.0836
_diffrn_reflns_limit_h_max 8
_diffrn_reflns_limit_h_min -9
_diffrn_reflns_limit_k_max 15
_diffrn_reflns_limit_k_min -16
_diffrn_reflns_limit_l_max 11
_diffrn_reflns_limit_l_min -11
_diffrn_reflns_number 6534
_diffrn_reflns_theta_full 25.06
_diffrn_reflns_theta_max 25.06
_diffrn_reflns_theta_min 2.61
_exptl_absorpt_coefficient_mu 0.299
_exptl_absorpt_correction_T_max 0.9764
_exptl_absorpt_correction_T_min 0.8088
_exptl_absorpt_correction_type multi-scan
_exptl_crystal_colour colorless
_exptl_crystal_density_diffrn 1.336
_exptl_crystal_density_method 'not measured'
_exptl_crystal_description prism
_exptl_crystal_F_000 456
_exptl_crystal_size_max 0.74
_exptl_crystal_size_mid 0.53
_exptl_crystal_size_min 0.08
_refine_diff_density_max 1.368
_refine_diff_density_min -0.516
_refine_diff_density_rms 0.117
_refine_ls_abs_structure_details 'Flack H D (1983), Acta Cryst. A39, 876-881'
_refine_ls_abs_structure_Flack 0.21(17)
_refine_ls_extinction_coef 0.018(11)
_refine_ls_extinction_expression Fc^*^=kFc[1+0.001xFc^2^\l^3^/sin(2\q)]^-1/4^
_refine_ls_extinction_method SHELXL
_refine_ls_goodness_of_fit_ref 1.110
_refine_ls_hydrogen_treatment constr
_refine_ls_matrix_type full
_refine_ls_number_parameters 263
_refine_ls_number_reflns 3316
_refine_ls_number_restraints 1
_refine_ls_restrained_S_all 1.109
_refine_ls_R_factor_all 0.0953
_refine_ls_R_factor_gt 0.0908
_refine_ls_shift/su_max 0.002
_refine_ls_shift/su_mean 0.000
_refine_ls_structure_factor_coef Fsqd
_refine_ls_weighting_details 'calc w=1/[\s^2^(Fo^2^)+(0.1221P)^2^+3.9536P] where P=(Fo^2^+2Fc^2^)/3'
_refine_ls_weighting_scheme calc
_refine_ls_wR_factor_gt 0.2392
_refine_ls_wR_factor_ref 0.2433
_reflns_number_gt 3102
_reflns_number_total 3316
_reflns_threshold_expression >2sigma(I)
_cod_data_source_file ol6b00916_si_006.cif
_cod_data_source_block a17460
_cod_original_sg_symbol_H-M 'P 21'
_cod_database_code 1543814

loop_
_symmetry_equiv_pos_as_xyz
'x, y, z'
'-x, y+1/2, -z'

loop_
_atom_site_label
_atom_site_type_symbol
_atom_site_fract_x
_atom_site_fract_y
_atom_site_fract_z
_atom_site_U_iso_or_equiv
_atom_site_adp_type
_atom_site_occupancy
_atom_site_symmetry_multiplicity
_atom_site_calc_flag
_atom_site_refinement_flags
C1 C 0.5838(10) 0.2781(5) 0.6591(7) 0.0234(16) Uani 1 1 d .
C2 C 0.4335(10) 0.2471(6) 0.6792(8) 0.0327(19) Uani 1 1 d .
H2 H 0.4313 0.1871 0.7221 0.039 Uiso 1 1 calc R
C3 C 0.2877(10) 0.3031(6) 0.6371(8) 0.0312(18) Uani 1 1 d .
H3 H 0.1838 0.2814 0.6504 0.037 Uiso 1 1 calc R
C4 C 0.2879(10) 0.3928(6) 0.5740(8) 0.0285(18) Uani 1 1 d .
C5 C 0.1236(12) 0.4504(8) 0.5271(11) 0.050(3) Uani 1 1 d .
H5A H 0.0316 0.4164 0.5501 0.076 Uiso 1 1 calc R
H5B H 0.0856 0.4609 0.4241 0.076 Uiso 1 1 calc R
H5C H 0.1457 0.5117 0.5765 0.076 Uiso 1 1 calc R
C6 C 0.4386(10) 0.4209(6) 0.5565(9) 0.0300(18) Uani 1 1 d .
H6 H 0.4407 0.4814 0.5153 0.036 Uiso 1 1 calc R
C7 C 0.5920(11) 0.3655(6) 0.5959(8) 0.0307(18) Uani 1 1 d .
H7 H 0.6952 0.3863 0.5804 0.037 Uiso 1 1 calc R
C8 C 0.9655(10) 0.3286(6) 0.9084(8) 0.0256(16) Uani 1 1 d .
C9 C 1.0449(9) 0.3358(5) 1.0691(7) 0.0191(14) Uani 1 1 d .
H9 H 0.9578 0.3673 1.1047 0.023 Uiso 1 1 calc R
C10 C 1.2118(9) 0.3962(6) 1.1132(8) 0.0238(16) Uani 1 1 d .
H10A H 1.1839 0.4580 1.0632 0.029 Uiso 1 1 calc R
H10B H 1.2484 0.4091 1.2167 0.029 Uiso 1 1 calc R
C11 C 1.3652(10) 0.3518(6) 1.0823(10) 0.0309(18) Uani 1 1 d .
H11A H 1.4128 0.2987 1.1495 0.037 Uiso 1 1 calc R
H11B H 1.3227 0.3253 0.9846 0.037 Uiso 1 1 calc R
C12 C 1.5107(9) 0.4221(5) 1.0954(8) 0.0230(16) Uani 1 1 d .
C13 C 1.5446(12) 0.4539(6) 0.9771(9) 0.034(2) Uani 1 1 d .
H13 H 1.4777 0.4296 0.8858 0.041 Uiso 1 1 calc R
C14 C 1.6752(13) 0.5209(7) 0.9888(10) 0.045(2) Uani 1 1 d .
H14 H 1.6974 0.5414 0.9063 0.054 Uiso 1 1 calc R
C15 C 1.7729(13) 0.5576(7) 1.1222(12) 0.048(2) Uani 1 1 d .
H15 H 1.8616 0.6037 1.1312 0.057 Uiso 1 1 calc R
C16 C 1.7392(10) 0.5262(6) 1.2420(9) 0.0365(19) Uani 1 1 d .
H16 H 1.8045 0.5510 1.3334 0.044 Uiso 1 1 calc R
C17 C 1.6124(12) 0.4598(6) 1.2278(8) 0.035(2) Uani 1 1 d .
H17 H 1.5922 0.4382 1.3108 0.042 Uiso 1 1 calc R
C18 C 1.0641(9) 0.2318(5) 1.1179(7) 0.0205(15) Uani 1 1 d .
H18 H 1.1721 0.2055 1.1053 0.025 Uiso 1 1 calc R
C19 C 1.0815(11) 0.2181(5) 1.2747(7) 0.0292(17) Uani 1 1 d .
H19 H 1.1600 0.2690 1.3324 0.035 Uiso 1 1 calc R
C20 C 0.9078(12) 0.2236(7) 1.2988(8) 0.038(2) Uani 1 1 d .
H20A H 0.8632 0.2896 1.2830 0.046 Uiso 1 1 calc R
H20B H 0.9254 0.2063 1.3987 0.046 Uiso 1 1 calc R
C21 C 0.7725(12) 0.1568(7) 1.1980(9) 0.041(2) Uani 1 1 d .
H21A H 0.6624 0.1585 1.2194 0.049 Uiso 1 1 calc R
H21B H 0.8177 0.0909 1.2118 0.049 Uiso 1 1 calc R
C22 C 0.7359(10) 0.1879(6) 1.0424(8) 0.0279(16) Uani 1 1 d .
H22A H 0.6453 0.1463 0.9769 0.033 Uiso 1 1 calc R
H22B H 0.6914 0.2540 1.0289 0.033 Uiso 1 1 calc R
C23 C 0.9023(9) 0.1817(4) 1.0091(7) 0.0186(14) Uani 1 1 d .
H23 H 0.9307 0.1138 0.9977 0.022 Uiso 1 1 calc R
N1 N 0.8894(8) 0.2375(4) 0.8755(6) 0.0202(13) Uani 1 1 d .
O1 O 0.7183(7) 0.1079(4) 0.7260(6) 0.0328(13) Uani 1 1 d .
O2 O 0.8748(7) 0.2231(4) 0.6255(6) 0.0352(14) Uani 1 1 d .
O3 O 0.9638(9) 0.3879(4) 0.8219(6) 0.0419(16) Uani 1 1 d .
S1 S 0.7717(2) 0.20357(12) 0.71127(18) 0.0231(5) Uani 1 1 d .
Cl1 Cl 1.1859(3) 0.10408(15) 1.3342(2) 0.0432(6) Uani 1 1 d .

loop_
_atom_site_aniso_label
_atom_site_aniso_U_11
_atom_site_aniso_U_22
_atom_site_aniso_U_33
_atom_site_aniso_U_23
_atom_site_aniso_U_13
_atom_site_aniso_U_12
C1 0.034(4) 0.026(4) 0.012(3) 0.001(3) 0.010(3) 0.006(3)
C2 0.028(4) 0.049(5) 0.022(4) -0.011(4) 0.010(3) -0.013(4)
C3 0.021(4) 0.045(5) 0.025(4) -0.007(3) 0.005(3) -0.008(3)
C4 0.021(4) 0.048(5) 0.013(3) -0.011(3) 0.003(3) 0.000(3)
C5 0.029(4) 0.069(7) 0.050(6) -0.018(5) 0.010(4) 0.013(4)
C6 0.024(4) 0.038(5) 0.031(4) 0.003(3) 0.014(3) 0.009(3)
C7 0.032(4) 0.048(5) 0.017(4) 0.002(3) 0.016(3) -0.002(4)
C8 0.026(4) 0.028(4) 0.024(4) 0.003(3) 0.009(3) 0.005(3)
C9 0.016(3) 0.025(4) 0.020(3) 0.000(3) 0.012(3) 0.001(3)
C10 0.015(3) 0.029(4) 0.030(4) -0.004(3) 0.012(3) -0.007(3)
C11 0.027(4) 0.034(5) 0.037(4) 0.001(3) 0.017(4) -0.005(3)
C12 0.014(3) 0.025(4) 0.033(4) -0.001(3) 0.013(3) 0.002(3)
C13 0.046(5) 0.031(5) 0.027(4) -0.005(3) 0.014(4) -0.001(4)
C14 0.060(6) 0.049(6) 0.042(5) 0.006(4) 0.037(5) -0.005(5)
C15 0.044(5) 0.038(5) 0.066(7) -0.010(5) 0.024(5) -0.010(4)
C16 0.026(4) 0.038(5) 0.038(5) -0.011(4) 0.002(4) -0.005(4)
C17 0.051(5) 0.031(5) 0.020(4) 0.005(3) 0.008(4) 0.007(4)
C18 0.032(4) 0.020(4) 0.008(3) 0.001(3) 0.005(3) 0.004(3)
C19 0.052(5) 0.019(4) 0.013(3) -0.001(3) 0.007(3) -0.001(3)
C20 0.058(5) 0.046(5) 0.022(4) 0.007(4) 0.027(4) 0.003(4)
C21 0.047(5) 0.061(6) 0.028(4) 0.002(4) 0.028(4) -0.014(4)
C22 0.031(4) 0.028(4) 0.027(4) 0.011(3) 0.014(3) -0.003(3)
C23 0.031(4) 0.010(3) 0.019(3) 0.004(3) 0.014(3) 0.003(3)
N1 0.024(3) 0.024(3) 0.013(3) 0.007(2) 0.007(2) 0.002(2)
O1 0.042(3) 0.027(3) 0.029(3) -0.004(2) 0.012(2) 0.000(2)
O2 0.030(3) 0.051(4) 0.034(3) -0.004(3) 0.023(2) 0.002(2)
O3 0.061(4) 0.033(3) 0.030(3) 0.017(3) 0.013(3) -0.001(3)
S1 0.0250(9) 0.0288(10) 0.0197(9) -0.0013(7) 0.0128(7) 0.0030(8)
Cl1 0.0652(15) 0.0332(11) 0.0292(10) 0.0124(9) 0.0141(10) 0.0071(10)

loop_
_atom_type_symbol
_atom_type_description
_atom_type_scat_dispersion_real
_atom_type_scat_dispersion_imag
_atom_type_scat_source
C C 0.0033 0.0016 'International Tables Vol C Tables 4.2.6.8 and 6.1.1.4'
H H 0.0000 0.0000 'International Tables Vol C Tables 4.2.6.8 and 6.1.1.4'
N N 0.0061 0.0033 'International Tables Vol C Tables 4.2.6.8 and 6.1.1.4'
O O 0.0106 0.0060 'International Tables Vol C Tables 4.2.6.8 and 6.1.1.4'
S S 0.1246 0.1234 'International Tables Vol C Tables 4.2.6.8 and 6.1.1.4'
Cl Cl 0.1484 0.1585 'International Tables Vol C Tables 4.2.6.8 and 6.1.1.4'

loop_
_geom_angle_atom_site_label_1
_geom_angle_atom_site_label_2
_geom_angle_atom_site_label_3
_geom_angle
C2 C1 C7 122.1(7)
C2 C1 S1 119.1(6)
C7 C1 S1 118.9(6)
C3 C2 C1 119.4(8)
C3 C2 H2 120.3
C1 C2 H2 120.3
C2 C3 C4 121.4(7)
C2 C3 H3 119.3
C4 C3 H3 119.3
C6 C4 C3 117.4(7)
C6 C4 C5 123.4(8)
C3 C4 C5 119.1(8)
C4 C5 H5A 109.5
C4 C5 H5B 109.5
H5A C5 H5B 109.5
C4 C5 H5C 109.5
H5A C5 H5C 109.5
H5B C5 H5C 109.5
C4 C6 C7 123.7(8)
C4 C6 H6 118.1
C7 C6 H6 118.1
C1 C7 C6 116.0(7)
C1 C7 H7 122.0
C6 C7 H7 122.0
O3 C8 N1 124.7(7)
O3 C8 C9 127.9(8)
N1 C8 C9 107.4(6)
C8 C9 C10 110.6(6)
C8 C9 C18 103.5(6)
C10 C9 C18 117.2(6)
C8 C9 H9 108.4
C10 C9 H9 108.4
C18 C9 H9 108.4
C11 C10 C9 114.8(6)
C11 C10 H10A 108.6
C9 C10 H10A 108.6
C11 C10 H10B 108.6
C9 C10 H10B 108.6
H10A C10 H10B 107.5
C12 C11 C10 112.6(6)
C12 C11 H11A 109.1
C10 C11 H11A 109.1
C12 C11 H11B 109.1
C10 C11 H11B 109.1
H11A C11 H11B 107.8
C13 C12 C17 117.5(7)
C13 C12 C11 121.4(7)
C17 C12 C11 121.1(7)
C12 C13 C14 121.3(8)
C12 C13 H13 119.3
C14 C13 H13 119.3
C15 C14 C13 119.7(8)
C15 C14 H14 120.1
C13 C14 H14 120.1
C16 C15 C14 119.3(8)
C16 C15 H15 120.3
C14 C15 H15 120.3
C17 C16 C15 119.8(8)
C17 C16 H16 120.1
C15 C16 H16 120.1
C16 C17 C12 122.3(7)
C16 C17 H17 118.8
C12 C17 H17 118.8
C9 C18 C19 114.1(6)
C9 C18 C23 104.0(5)
C19 C18 C23 114.4(6)
C9 C18 H18 108.0
C19 C18 H18 108.0
C23 C18 H18 108.0
C20 C19 C18 113.3(6)
C20 C19 Cl1 110.4(5)
C18 C19 Cl1 108.2(5)
C20 C19 H19 108.3
C18 C19 H19 108.3
Cl1 C19 H19 108.3
C19 C20 C21 111.0(7)
C19 C20 H20A 109.4
C21 C20 H20A 109.4
C19 C20 H20B 109.4
C21 C20 H20B 109.4
H20A C20 H20B 108.0
C20 C21 C22 109.4(7)
C20 C21 H21A 109.8
C22 C21 H21A 109.8
C20 C21 H21B 109.8
C22 C21 H21B 109.8
H21A C21 H21B 108.2
C23 C22 C21 109.5(6)
C23 C22 H22A 109.8
C21 C22 H22A 109.8
C23 C22 H22B 109.8
C21 C22 H22B 109.8
H22A C22 H22B 108.2
C22 C23 N1 111.8(5)
C22 C23 C18 115.1(6)
N1 C23 C18 99.5(5)
C22 C23 H23 110.0
N1 C23 H23 110.0
C18 C23 H23 110.0
C8 N1 C23 111.9(6)
C8 N1 S1 123.2(5)
C23 N1 S1 124.2(5)
O2 S1 O1 120.4(3)
O2 S1 N1 106.6(3)
O1 S1 N1 105.0(3)
O2 S1 C1 109.6(3)
O1 S1 C1 108.9(4)
N1 S1 C1 105.2(3)

loop_
_geom_bond_atom_site_label_1
_geom_bond_atom_site_label_2
_geom_bond_distance
C1 C2 1.376(10)
C1 C7 1.396(11)
C1 S1 1.776(7)
C2 C3 1.363(12)
C2 H2 0.9500
C3 C4 1.412(12)
C3 H3 0.9500
C4 C6 1.355(11)
C4 C5 1.492(12)
C5 H5A 0.9800
C5 H5B 0.9800
C5 H5C 0.9800
C6 C7 1.405(11)
C6 H6 0.9500
C7 H7 0.9500
C8 O3 1.200(9)
C8 N1 1.413(10)
C8 C9 1.514(10)
C9 C10 1.531(9)
C9 C18 1.534(10)
C9 H9 1.0000
C10 C11 1.520(11)
C10 H10A 0.9900
C10 H10B 0.9900
C11 C12 1.512(10)
C11 H11A 0.9900
C11 H11B 0.9900
C12 C13 1.381(11)
C12 C17 1.400(11)
C13 C14 1.394(13)
C13 H13 0.9500
C14 C15 1.395(14)
C14 H14 0.9500
C15 C16 1.392(14)
C15 H15 0.9500
C16 C17 1.362(12)
C16 H16 0.9500
C17 H17 0.9500
C18 C19 1.538(9)
C18 C23 1.555(10)
C18 H18 1.0000
C19 C20 1.515(12)
C19 Cl1 1.816(8)
C19 H19 1.0000
C20 C21 1.530(13)
C20 H20A 0.9900
C20 H20B 0.9900
C21 C22 1.544(10)
C21 H21A 0.9900
C21 H21B 0.9900
C22 C23 1.503(9)
C22 H22A 0.9900
C22 H22B 0.9900
C23 N1 1.523(8)
C23 H23 1.0000
N1 S1 1.659(6)
O1 S1 1.439(6)
O2 S1 1.419(5)
